data_7704916
loop_
_publ_author_name
'Hassanein, Khaled'
'Cappuccino, Chiara'
'Amo-Ochoa, Pilar'
'L\'opez-Molina, Jes\'us'
'Maini, Lucia'
'Bandini, Elisa'
'Ventura, Barbara'

_publ_section_title
;
 Multifunctional coordination polymers based on copper(i) and
 mercaptonicotinic ligands: synthesis, and structural, optical and
 electrical characterization.
;
_journal_issue 30
_journal_name_full 'Dalton transactions (Cambridge, England : 2003)'
_journal_page_first 10545
_journal_page_last 10553
_journal_paper_doi 10.1039/d0dt01127d
_journal_volume 49
_journal_year 2020
_chemical_formula_moiety 'C6 H5 Cl Cu N O2 S'
_chemical_formula_sum 'C6 H5 Cl Cu N O2 S'
_chemical_formula_weight 254.16
_space_group_crystal_system hexagonal
_space_group_IT_number 173
_space_group_name_Hall 'P 6c'
_space_group_name_H-M_alt 'P 63'
_atom_sites_solution_hydrogens difmap
_audit_creation_method SHELXL-2016/4
_audit_update_record
;
2020-06-08 deposited with the CCDC.	2020-06-29 downloaded from the CCDC.
;
_cell_angle_alpha 90
_cell_angle_beta 90
_cell_angle_gamma 120
_cell_formula_units_Z 6
_cell_length_a 15.8563(5)
_cell_length_b 15.8563(5)
_cell_length_c 6.5650(2)
_cell_measurement_reflns_used 869
_cell_measurement_temperature 293(2)
_cell_measurement_theta_max 26.0520
_cell_measurement_theta_min 3.8990
_cell_volume 1429.45(8)
_computing_cell_refinement 'CrysAlisPro 1.171.38.46 (Rigaku OD, 2015)'
_computing_data_collection 'CrysAlisPro 1.171.38.46 (Rigaku OD, 2015)'
_computing_data_reduction 'CrysAlisPro 1.171.38.46 (Rigaku OD, 2015)'
_computing_structure_refinement 'SHELXL-2018/3 (Sheldrick, 2018)'
_computing_structure_solution 'SHELXT-2015/1 (Sheldrick, 2015)'
_diffrn_ambient_temperature 293(2)
_diffrn_detector 'CCD plate'
_diffrn_detector_area_resol_mean 16.1340
_diffrn_detector_type Sapphire3
_diffrn_measured_fraction_theta_full 0.997
_diffrn_measured_fraction_theta_max 0.864
_diffrn_measurement_device 'four-circle diffractometer'
_diffrn_measurement_device_type 'Xcalibur, Sapphire3'
_diffrn_measurement_method '\w scans'
_diffrn_radiation_monochromator graphite
_diffrn_radiation_probe x-ray
_diffrn_radiation_type MoK\a
_diffrn_radiation_wavelength 0.71073
_diffrn_reflns_av_R_equivalents 0.0260
_diffrn_reflns_av_unetI/netI 0.0420
_diffrn_reflns_Laue_measured_fraction_full 0.997
_diffrn_reflns_Laue_measured_fraction_max 0.864
_diffrn_reflns_limit_h_max 21
_diffrn_reflns_limit_h_min -6
_diffrn_reflns_limit_k_max 12
_diffrn_reflns_limit_k_min -21
_diffrn_reflns_limit_l_max 9
_diffrn_reflns_limit_l_min -8
_diffrn_reflns_number 3501
_diffrn_reflns_point_group_measured_fraction_full 0.998
_diffrn_reflns_point_group_measured_fraction_max 0.864
_diffrn_reflns_theta_full 25.000
_diffrn_reflns_theta_max 29.469
_diffrn_reflns_theta_min 3.440
_diffrn_source 'fine-focus sealed X-ray tube'
_diffrn_source_type 'Enhance (Mo) X-ray Source'
_exptl_absorpt_coefficient_mu 2.748
_exptl_absorpt_correction_T_max 1.00000
_exptl_absorpt_correction_T_min 0.59424
_exptl_absorpt_correction_type multi-scan
_exptl_absorpt_process_details
;
CrysAlisPro 1.171.38.46 (Rigaku Oxford Diffraction, 2015)
Empirical absorption correction using spherical harmonics,
 implemented in SCALE3 ABSPACK scaling algorithm.
;
_exptl_crystal_colour orange
_exptl_crystal_density_diffrn 1.771
_exptl_crystal_description plate
_exptl_crystal_F_000 756
_exptl_crystal_size_max 0.019
_exptl_crystal_size_mid 0.017
_exptl_crystal_size_min 0.004
_refine_diff_density_max 0.586
_refine_diff_density_min -0.438
_refine_diff_density_rms 0.090
_refine_ls_abs_structure_details
;
 Refined as an inversion twin.
;
_refine_ls_abs_structure_Flack 0.39(9)
_refine_ls_extinction_method none
_refine_ls_goodness_of_fit_ref 1.053
_refine_ls_hydrogen_treatment constr
_refine_ls_matrix_type full
_refine_ls_number_parameters 97
_refine_ls_number_reflns 1906
_refine_ls_number_restraints 2
_refine_ls_restrained_S_all 1.053
_refine_ls_R_factor_all 0.0769
_refine_ls_R_factor_gt 0.0534
_refine_ls_shift/su_max 0.057
_refine_ls_shift/su_mean 0.013
_refine_ls_structure_factor_coef Fsqd
_refine_ls_weighting_details 'w=1/[\s^2^(Fo^2^)+(0.0497P)^2^+1.8951P] where P=(Fo^2^+2Fc^2^)/3'
_refine_ls_weighting_scheme calc
_refine_ls_wR_factor_gt 0.1165
_refine_ls_wR_factor_ref 0.1276
_reflns_Friedel_coverage 0.537
_reflns_Friedel_fraction_full 0.750
_reflns_Friedel_fraction_max 0.546
_reflns_number_gt 1383
_reflns_number_total 1906
_reflns_threshold_expression 'I > 2\s(I)'
_cod_data_source_file d0dt01127d2.cif
_cod_data_source_block CP2HT
_cod_depositor_comments
;Adding full bibliography for 7704915--7704918.cif.

 Adding full bibliography for 7704915--7704918.cif.
;
_cod_original_cell_volume 1429.45(10)
_cod_database_code 7704916
_shelx_space_group_comment
;
The symmetry employed for this shelxl refinement is uniquely defined
by the following loop, which should always be used as a source of
symmetry information in preference to the above space-group names.
They are only intended as comments.
;

loop_
_space_group_symop_operation_xyz
'x, y, z'
'-y, x-y, z'
'-x+y, -x, z'
'-x, -y, z+1/2'
'y, -x+y, z+1/2'
'x-y, x, z+1/2'

loop_
_atom_site_label
_atom_site_type_symbol
_atom_site_fract_x
_atom_site_fract_y
_atom_site_fract_z
_atom_site_U_iso_or_equiv
_atom_site_adp_type
_atom_site_occupancy
_atom_site_site_symmetry_order
_atom_site_calc_flag
_atom_site_refinement_flags_posn
_atom_site_refinement_flags_adp
_atom_site_refinement_flags_occupancy
_atom_site_disorder_assembly
_atom_site_disorder_group
Cu01 Cu 0.12349(5) 0.14653(5) 0.4809(8) 0.0379(3) Uani 1 1 d . . . . .
O01 O 0.0163(6) 0.5465(4) 0.481(4) 0.082(2) Uani 1 1 d . . . . .
O02 O -0.1453(5) 0.4628(5) 0.474(3) 0.103(3) Uani 1 1 d . . . . .
C07 C -0.0687(8) 0.4665(6) 0.482(4) 0.060(2) Uani 1 1 d . . . . .
C01A C 0.0371(9) 0.3876(8) 0.514(4) 0.050(4) Uani 0.525(14) 1 d G . P A 1
C02A C 0.0406(9) 0.3020(11) 0.531(3) 0.050(4) Uani 0.263(7) 1 d G . P A 1
C03A C -0.0452(11) 0.2129(8) 0.542(3) 0.050(4) Uani 0.525(14) 1 d G . P A 1
C04A C -0.1346(9) 0.2093(8) 0.536(3) 0.050(4) Uani 0.263(7) 1 d G . P A 1
C05A C -0.1381(9) 0.2949(10) 0.520(3) 0.050(4) Uani 0.525(14) 1 d G . P A 1
C06A C -0.0523(11) 0.3840(8) 0.508(4) 0.050(4) Uani 0.525(14) 1 d G . P A 1
N02A N 0.0406(9) 0.3020(11) 0.531(3) 0.050 Uani 0.2627 1 d . . P A 1
N04A N -0.1346(9) 0.2093(8) 0.536(3) 0.050 Uani 0.2627 1 d . . P A 1
S01A S -0.0255(5) 0.1177(5) 0.6060(11) 0.0248(5) Uani 0.525(14) 1 d . . P A 1
C01B C 0.0280(9) 0.3884(8) 0.446(3) 0.031(3) Uani 0.475(14) 1 d G . P A 2
C02B C 0.0438(8) 0.3107(11) 0.415(3) 0.031(3) Uani 0.237(7) 1 d G . P A 2
C03B C -0.0349(11) 0.2166(9) 0.399(3) 0.031(3) Uani 0.475(14) 1 d G . P A 2
C04B C -0.1293(9) 0.2003(8) 0.414(3) 0.031(3) Uani 0.237(7) 1 d G . P A 2
C05B C -0.1451(8) 0.2780(10) 0.445(3) 0.031(3) Uani 0.475(14) 1 d G . P A 2
C06B C -0.0664(11) 0.3721(8) 0.461(3) 0.031(3) Uani 0.475(14) 1 d G . P A 2
N02B N 0.0438(8) 0.3107(11) 0.415(3) 0.031 Uani 0.2373 1 d . . P A 2
N04B N -0.1293(9) 0.2003(8) 0.414(3) 0.031 Uani 0.2373 1 d . . P A 2
S01B S -0.0194(6) 0.1179(6) 0.3585(12) 0.0248(5) Uani 0.475(14) 1 d . . P A 2
Cl1 Cl 0.2370(9) 0.3104(9) 0.5467(18) 0.0288(9) Uani 0.290(9) 1 d . . P A 3
Cl2 Cl 0.2697(12) 0.2858(12) 0.419(3) 0.0288(9) Uani 0.182(10) 1 d . . P A 4
Cl3 Cl 0.2376(7) 0.3172(7) 0.4293(14) 0.0288(9) Uani 0.340(10) 1 d . . P A 5
Cl4 Cl 0.2783(10) 0.2771(11) 0.542(2) 0.0288(9) Uani 0.189(10) 1 d . . P A 6
H01A H 0.093349 0.447680 0.514765 0.035 Uiso 0.525(14) 1 d . U P A 1
H02A H 0.100692 0.305490 0.537543 0.035 Uiso 0.525(14) 1 d . U P A 1
H04A H -0.191650 0.148273 0.537642 0.035 Uiso 0.525(14) 1 d . U P A 1
H05A H -0.199008 0.290462 0.514861 0.035 Uiso 0.525(14) 1 d . U P A 1
H01B H 0.080644 0.450208 0.460213 0.035 Uiso 0.475(14) 1 d . U P A 2
H02B H 0.106127 0.319979 0.407290 0.035 Uiso 0.475(14) 1 d . U P A 2
H04B H -0.183132 0.137115 0.400396 0.035 Uiso 0.475(14) 1 d . U P A 2
H05B H -0.208611 0.267344 0.453321 0.035 Uiso 0.475(14) 1 d . U P A 2
H3 H 0.027802 0.613400 0.460700 0.035 Uiso 1 1 d . U . . .

loop_
_atom_site_aniso_label
_atom_site_aniso_U_11
_atom_site_aniso_U_22
_atom_site_aniso_U_33
_atom_site_aniso_U_23
_atom_site_aniso_U_13
_atom_site_aniso_U_12
Cu01 0.0274(4) 0.0299(5) 0.0507(5) -0.0028(11) -0.0050(12) 0.0101(3)
O01 0.119(6) 0.039(3) 0.108(5) 0.019(10) 0.037(13) 0.054(4)
O02 0.103(6) 0.080(5) 0.166(9) 0.000(14) -0.038(15) 0.077(4)
C07 0.098(7) 0.048(5) 0.056(5) -0.010(11) 0.013(15) 0.054(5)
C01A 0.075(9) 0.031(6) 0.052(8) 0.003(6) -0.012(7) 0.033(5)
C02A 0.075(9) 0.031(6) 0.052(8) 0.003(6) -0.012(7) 0.033(5)
C03A 0.075(9) 0.031(6) 0.052(8) 0.003(6) -0.012(7) 0.033(5)
C04A 0.075(9) 0.031(6) 0.052(8) 0.003(6) -0.012(7) 0.033(5)
C05A 0.075(9) 0.031(6) 0.052(8) 0.003(6) -0.012(7) 0.033(5)
C06A 0.075(9) 0.031(6) 0.052(8) 0.003(6) -0.012(7) 0.033(5)
N02A 0.075 0.031 0.052 0.003 -0.012 0.033
N04A 0.075 0.031 0.052 0.003 -0.012 0.033
S01A 0.0323(12) 0.0246(10) 0.0234(9) 0.001(2) 0.001(2) 0.0186(9)
C01B 0.054(7) 0.036(6) 0.021(6) 0.005(5) 0.000(6) 0.036(5)
C02B 0.054(7) 0.036(6) 0.021(6) 0.005(5) 0.000(6) 0.036(5)
C03B 0.054(7) 0.036(6) 0.021(6) 0.005(5) 0.000(6) 0.036(5)
C04B 0.054(7) 0.036(6) 0.021(6) 0.005(5) 0.000(6) 0.036(5)
C05B 0.054(7) 0.036(6) 0.021(6) 0.005(5) 0.000(6) 0.036(5)
C06B 0.054(7) 0.036(6) 0.021(6) 0.005(5) 0.000(6) 0.036(5)
N02B 0.054 0.036 0.021 0.005 0.000 0.036
N04B 0.054 0.036 0.021 0.005 0.000 0.036
S01B 0.0323(12) 0.0246(10) 0.0234(9) 0.001(2) 0.001(2) 0.0186(9)
Cl1 0.0214(14) 0.0275(16) 0.0269(15) 0.007(4) 0.007(4) 0.0044(11)
Cl2 0.0214(14) 0.0275(16) 0.0269(15) 0.007(4) 0.007(4) 0.0044(11)
Cl3 0.0214(14) 0.0275(16) 0.0269(15) 0.007(4) 0.007(4) 0.0044(11)
Cl4 0.0214(14) 0.0275(16) 0.0269(15) 0.007(4) 0.007(4) 0.0044(11)

loop_
_atom_type_symbol
_atom_type_description
_atom_type_scat_dispersion_real
_atom_type_scat_dispersion_imag
_atom_type_scat_source
C C 0.0033 0.0016 'International Tables Vol C Tables 4.2.6.8 and 6.1.1.4'
H H 0.0000 0.0000 'International Tables Vol C Tables 4.2.6.8 and 6.1.1.4'
N N 0.0061 0.0033 'International Tables Vol C Tables 4.2.6.8 and 6.1.1.4'
O O 0.0106 0.0060 'International Tables Vol C Tables 4.2.6.8 and 6.1.1.4'
S S 0.1246 0.1234 'International Tables Vol C Tables 4.2.6.8 and 6.1.1.4'
Cl Cl 0.1484 0.1585 'International Tables Vol C Tables 4.2.6.8 and 6.1.1.4'
Cu Cu 0.3201 1.2651 'International Tables Vol C Tables 4.2.6.8 and 6.1.1.4'

loop_
_geom_angle_atom_site_label_1
_geom_angle_atom_site_label_2
_geom_angle_atom_site_label_3
_geom_angle
_geom_angle_site_symmetry_1
_geom_angle_site_symmetry_3
_geom_angle_publ_flag
S01A Cu01 S01B 42.13(11) 3 3 ?
S01A Cu01 S01A 105.3(3) 3 . ?
S01B Cu01 S01A 67.1(3) . 5_554 ?
S01A Cu01 S01A 111.5(3) 3 5_554 ?
S01B Cu01 S01A 69.4(3) 3 5_554 ?
Cl2 Cu01 S01A 81.6(4) . 5_554 ?
Cl4 Cu01 S01A 101.8(4) . 5_554 ?
S01A Cu01 S01A 109.0(3) . 5_554 ?
Cl1 Cu01 S01A 102.0(4) . 5_554 ?
Cl3 Cu01 S01A 83.3(3) . 5_554 ?
S01B Cu01 S01B 110.2(3) . 5 ?
S01A Cu01 S01B 66.5(3) 3 5 ?
S01B Cu01 S01B 108.4(3) 3 5 ?
Cl2 Cu01 S01B 102.8(5) . 5 ?
Cl4 Cu01 S01B 82.5(4) . 5 ?
S01A Cu01 S01B 68.4(3) . 5 ?
Cl1 Cu01 S01B 82.3(4) . 5 ?
Cl3 Cu01 S01B 101.0(3) . 5 ?
S01A Cu01 S01B 175.60(10) 5_554 5 ?
C07 O01 H3 125.9(9) . . ?
O02 C07 O01 125.4(8) . . ?
O02 C07 C06A 126.5(11) . . ?
O01 C07 C06A 108.0(10) . . ?
O02 C07 C06B 118.3(10) . . ?
O01 C07 C06B 115.7(9) . . ?
C02A C01A C06A 120.0 . . ?
C02A C01A H01A 121.1(13) . . ?
C06A C01A H01A 118.7(13) . . ?
C01A C02A C03A 120.0 . . ?
C01A C02A H02A 119.1(13) . . ?
C03A C02A H02A 120.8(13) . . ?
C02A C03A C04A 120.0 . . ?
C02A C03A S01A 112.7(9) . . ?
C04A C03A S01A 126.4(10) . . ?
C05A C04A C03A 120.0 . . ?
C05A C04A H04A 121.3(12) . . ?
C03A C04A H04A 118.6(12) . . ?
C06A C05A C04A 120.0 . . ?
C06A C05A H05A 121.7(12) . . ?
C04A C05A H05A 118.3(12) . . ?
C05A C06A C01A 120.0 . . ?
C05A C06A C07 113.1(10) . . ?
C01A C06A C07 126.8(11) . . ?
C03A S01A Cu01 109.8(6) . 2 ?
C03A S01A Cu01 110.5(7) . . ?
Cu01 S01A Cu01 110.2(3) 2 . ?
C03A S01A Cu01 102.4(8) . 6 ?
Cu01 S01A Cu01 113.1(3) 2 6 ?
Cu01 S01A Cu01 110.5(3) . 6 ?
C02B C01B C06B 120.0 . . ?
C02B C01B H01B 119.3(13) . . ?
C06B C01B H01B 120.7(13) . . ?
C01B C02B C03B 120.0 . . ?
C01B C02B H02B 121.3(13) . . ?
C03B C02B H02B 118.7(13) . . ?
C02B C03B C04B 120.0 . . ?
C02B C03B S01B 121.9(9) . . ?
C04B C03B S01B 118.1(9) . . ?
C05B C04B C03B 120.0 . . ?
C05B C04B H04B 119.2(12) . . ?
C03B C04B H04B 120.8(12) . . ?
C06B C05B C04B 120.0 . . ?
C06B C05B H05B 119.8(12) . . ?
C04B C05B H05B 120.2(12) . . ?
C05B C06B C01B 120.0 . . ?
C05B C06B C07 127.8(10) . . ?
C01B C06B C07 112.1(10) . . ?
C03B S01B Cu01 110.6(7) . . ?
C03B S01B Cu01 112.3(6) . 2 ?
Cu01 S01B Cu01 112.5(3) . 2 ?
C03B S01B Cu01 96.1(7) . 6_554 ?
Cu01 S01B Cu01 113.1(3) . 6_554 ?
Cu01 S01B Cu01 111.2(3) 2 6_554 ?

loop_
_geom_bond_atom_site_label_1
_geom_bond_atom_site_label_2
_geom_bond_distance
_geom_bond_site_symmetry_2
_geom_bond_publ_flag
Cu01 S01B 2.227(8) . ?
Cu01 S01A 2.248(8) 3 ?
Cu01 S01B 2.281(8) 3 ?
Cu01 Cl2 2.302(14) . ?
Cu01 Cl4 2.323(13) . ?
Cu01 S01A 2.321(7) . ?
Cu01 Cl1 2.345(12) . ?
Cu01 Cl3 2.411(10) . ?
Cu01 S01A 2.462(7) 5_554 ?
Cu01 S01B 2.482(8) 5 ?
O01 C07 1.310(11) . ?
O01 H3 0.992(6) . ?
O02 C07 1.189(11) . ?
C07 C06A 1.466(13) . ?
C07 C06B 1.522(11) . ?
C01A C02A 1.3900 . ?
C01A C06A 1.3900 . ?
C01A H01A 0.924(10) . ?
C02A C03A 1.3900 . ?
C02A H02A 0.927(11) . ?
C03A C04A 1.3900 . ?
C03A S01A 1.739(11) . ?
C04A C05A 1.3900 . ?
C04A H04A 0.938(11) . ?
C05A C06A 1.3900 . ?
C05A H05A 0.933(11) . ?
C01B C02B 1.3900 . ?
C01B C06B 1.3900 . ?
C01B H01B 0.920(11) . ?
C02B C03B 1.3900 . ?
C02B H02B 0.925(10) . ?
C03B C04B 1.3900 . ?
C03B S01B 1.721(11) . ?
C04B C05B 1.3900 . ?
C04B H04B 0.940(11) . ?
C05B C06B 1.3900 . ?
C05B H05B 0.936(10) . ?
